data_1568146
loop_
_publ_author_name
'Zhou, Xiuquan'
'Kolluru, Venkata Surya Chaitanya'
'Xu, Wenqian'
'Wang, Luqing'
'Chang, Tieyan'
'Chen, Yu-Sheng'
'Yu, Lei'
'Wen, Jianguo'
'Chan, Maria K. Y.'
'Chung, Duck Young'
'Kanatzidis, Mercouri G.'

_publ_section_title
;
 Discovery of chalcogenides structures and compositions using mixed fluxes
;
_journal_issue 7938
_journal_name_full Nature
_journal_page_first 72
_journal_page_last 77
_journal_paper_doi 10.1038/s41586-022-05307-7
_journal_volume 612
_journal_year 2022
_chemical_formula_moiety '0.5(Cu1.23 Li0.77 Na2 Se2)'
_chemical_formula_sum 'Cu0.65 Li0.35 Na Se'
_chemical_formula_weight 145.40
_space_group_crystal_system tetragonal
_space_group_IT_number 129
_space_group_name_Hall '-P 4a 2a'
_space_group_name_H-M_alt 'P 4/n m m :2'
_atom_sites_solution_hydrogens .
_atom_sites_solution_primary dual
_audit_contact_author_name
;
;
_audit_creation_date 2021-03-04
_audit_creation_method
;
Olex2 1.2
(compiled 2018.05.29 svn.r3508 for OlexSys, GUI svn.r5506)
;
_cell_angle_alpha 90
_cell_angle_beta 90
_cell_angle_gamma 90
_cell_formula_units_Z 2
_cell_length_a 4.1307(11)
_cell_length_b 4.1307(11)
_cell_length_c 6.815(2)
_cell_measurement_reflns_used 1357
_cell_measurement_temperature 293(2)
_cell_measurement_theta_max 58.3
_cell_measurement_theta_min 9.9
_cell_volume 116.28(6)
_computing_molecular_graphics 'Olex2 (Dolomanov et al., 2009)'
_computing_publication_material 'Olex2 (Dolomanov et al., 2009)'
_computing_structure_refinement 'ShelXL (Sheldrick, 2015)'
_computing_structure_solution 'ShelXT (Sheldrick, 2015)'
_diffrn_ambient_temperature 293(2)
_diffrn_measured_fraction_theta_full 0.988
_diffrn_measured_fraction_theta_max 0.992
_diffrn_measurement_device_type 'STOE IPDS'
_diffrn_measurement_method '\w scans'
_diffrn_radiation_type MoK\a
_diffrn_radiation_wavelength 0.71073
_diffrn_reflns_av_R_equivalents 0.4297
_diffrn_reflns_av_unetI/netI 0.3229
_diffrn_reflns_Laue_measured_fraction_full 0.988
_diffrn_reflns_Laue_measured_fraction_max 0.992
_diffrn_reflns_limit_h_max 5
_diffrn_reflns_limit_h_min -5
_diffrn_reflns_limit_k_max 5
_diffrn_reflns_limit_k_min -4
_diffrn_reflns_limit_l_max 9
_diffrn_reflns_limit_l_min -9
_diffrn_reflns_number 117
_diffrn_reflns_point_group_measured_fraction_full 0.988
_diffrn_reflns_point_group_measured_fraction_max 0.992
_diffrn_reflns_theta_full 25.242
_diffrn_reflns_theta_max 29.121
_diffrn_reflns_theta_min 5.774
_exptl_absorpt_coefficient_mu 21.617
_exptl_crystal_colour red
_exptl_crystal_density_diffrn 4.153
_exptl_crystal_description plate
_exptl_crystal_F_000 130
_refine_diff_density_max 1.418
_refine_diff_density_min -1.454
_refine_diff_density_rms 0.420
_refine_ls_extinction_coef .
_refine_ls_extinction_method none
_refine_ls_goodness_of_fit_ref 0.646
_refine_ls_hydrogen_treatment undef
_refine_ls_matrix_type full
_refine_ls_number_parameters 10
_refine_ls_number_reflns 117
_refine_ls_number_restraints 0
_refine_ls_restrained_S_all 0.646
_refine_ls_R_factor_all 0.0996
_refine_ls_R_factor_gt 0.0646
_refine_ls_shift/su_max 0.023
_refine_ls_shift/su_mean 0.009
_refine_ls_structure_factor_coef Fsqd
_refine_ls_weighting_details 'w=1/[\s^2^(Fo^2^)+(0.0648P)^2^] where P=(Fo^2^+2Fc^2^)/3'
_refine_ls_weighting_scheme calc
_refine_ls_wR_factor_gt 0.1430
_refine_ls_wR_factor_ref 0.1565
_reflns_Friedel_coverage 0.000
_reflns_Friedel_fraction_full .
_reflns_Friedel_fraction_max .
_reflns_number_gt 53
_reflns_number_total 117
_reflns_threshold_expression 'I > 2\s(I)'
_cod_data_source_file XIII_Cu0.61Li0.39NaSe.cif
_cod_data_source_block XIII
_cod_original_cell_volume 116.28(7)
_cod_original_sg_symbol_H-M 'P 4/n m m'
_cod_database_code 1568146
_shelx_shelxl_version_number 2018/3
_shelx_space_group_comment
;
The symmetry employed for this shelxl refinement is uniquely defined
by the following loop, which should always be used as a source of
symmetry information in preference to the above space-group names.
They are only intended as comments.
;
_olex2_refinement_description
;
1. Shared sites
{Cu02, Li02}
2. Uiso/Uaniso restraints and constraints
Uanis(Cu02) = Uanis(Li02)
3. Others
 Sof(Li02)=0.125*(1-FVAR(2))
 Sof(Cu02)=0.125*FVAR(2)
;
_olex2_submission_special_instructions 'No special instructions were received'

loop_
_space_group_symop_operation_xyz
'x, y, z'
'-x+1/2, -y+1/2, z'
'-y+1/2, x, z'
'y, -x+1/2, z'
'-x, y+1/2, -z'
'x+1/2, -y, -z'
'y+1/2, x+1/2, -z'
'-y, -x, -z'
'-x, -y, -z'
'x-1/2, y-1/2, -z'
'y-1/2, -x, -z'
'-y, x-1/2, -z'
'x, -y-1/2, z'
'-x-1/2, y, z'
'-y-1/2, -x-1/2, z'
'y, x, z'

loop_
_atom_site_label
_atom_site_type_symbol
_atom_site_fract_x
_atom_site_fract_y
_atom_site_fract_z
_atom_site_U_iso_or_equiv
_atom_site_adp_type
_atom_site_occupancy
_atom_site_site_symmetry_order
_atom_site_calc_flag
_atom_site_refinement_flags_posn
_atom_site_refinement_flags_adp
_atom_site_refinement_flags_occupancy
_atom_site_disorder_assembly
_atom_site_disorder_group
Se01 Se 0.750000 0.750000 0.2216(7) 0.0136(14) Uani 1 8 d S T P . .
Na03 Na 0.750000 0.750000 0.658(2) 0.014(4) Uani 1 8 d S T P A .
Cu02 Cu 0.250000 0.750000 0.000000 0.020(3) Uani 0.62(3) 8 d S T P A 1
Li02 Li 0.250000 0.750000 0.000000 0.020(3) Uani 0.38(3) 8 d S T P A 2

loop_
_atom_site_aniso_label
_atom_site_aniso_U_11
_atom_site_aniso_U_22
_atom_site_aniso_U_33
_atom_site_aniso_U_23
_atom_site_aniso_U_13
_atom_site_aniso_U_12
Se01 0.0076(14) 0.0076(14) 0.026(3) 0.000 0.000 0.000
Na03 0.019(6) 0.019(6) 0.004(8) 0.000 0.000 0.000
Cu02 0.016(3) 0.016(3) 0.027(6) 0.000 0.000 0.000
Li02 0.016(3) 0.016(3) 0.027(6) 0.000 0.000 0.000

loop_
_atom_type_symbol
_atom_type_description
_atom_type_scat_dispersion_real
_atom_type_scat_dispersion_imag
_atom_type_scat_source
Cu Cu 0.3201 1.2651 'International Tables Vol C Tables 4.2.6.8 and 6.1.1.4'
Na Na 0.0362 0.0249 'International Tables Vol C Tables 4.2.6.8 and 6.1.1.4'
Se Se -0.0929 2.2259 'International Tables Vol C Tables 4.2.6.8 and 6.1.1.4'
Li Li -0.0003 0.0001 'International Tables Vol C Tables 4.2.6.8 and 6.1.1.4'

loop_
_geom_angle_atom_site_label_1
_geom_angle_atom_site_label_2
_geom_angle_atom_site_label_3
_geom_angle
_geom_angle_site_symmetry_1
_geom_angle_site_symmetry_3
Na03 Se01 Na03 74.3(3) . 9_776
Na03 Se01 Na03 85.78(13) 9_776 9_766
Na03 Se01 Na03 85.78(13) 9_776 9_676
Na03 Se01 Na03 85.78(13) 9_666 9_676
Na03 Se01 Na03 148.5(5) 9_766 9_676
Na03 Se01 Na03 74.3(3) . 9_676
Na03 Se01 Na03 74.3(3) . 9_766
Na03 Se01 Na03 74.3(3) . 9_666
Na03 Se01 Na03 85.78(13) 9_666 9_766
Na03 Se01 Na03 148.5(5) 9_776 9_666
Cu02 Se01 Na03 135.20(15) . 9_766
Cu02 Se01 Na03 126.17(9) 9_675 .
Cu02 Se01 Na03 135.20(15) 1_655 9_676
Cu02 Se01 Na03 135.20(15) 9_675 9_766
Cu02 Se01 Na03 135.20(15) 1_655 9_666
Cu02 Se01 Na03 67.1(2) 1_655 9_766
Cu02 Se01 Na03 67.1(2) 9_665 9_666
Cu02 Se01 Na03 126.17(9) 1_655 .
Cu02 Se01 Na03 135.20(15) 9_665 9_676
Cu02 Se01 Na03 67.1(2) 9_665 9_766
Cu02 Se01 Na03 67.1(2) 9_675 9_676
Cu02 Se01 Na03 67.1(2) . 9_666
Cu02 Se01 Na03 67.1(2) 9_675 9_776
Cu02 Se01 Na03 67.1(2) 1_655 9_776
Cu02 Se01 Na03 126.17(9) 9_665 .
Cu02 Se01 Na03 67.1(2) . 9_676
Cu02 Se01 Na03 135.20(15) 9_665 9_776
Cu02 Se01 Na03 135.20(15) 9_675 9_666
Cu02 Se01 Na03 135.20(15) . 9_776
Cu02 Se01 Na03 126.17(9) . .
Cu02 Se01 Cu02 69.62(9) 9_675 1_655
Cu02 Se01 Cu02 69.62(9) 9_665 1_655
Cu02 Se01 Cu02 69.62(9) 9_665 .
Cu02 Se01 Cu02 107.66(17) . 1_655
Cu02 Se01 Cu02 69.62(9) . 9_675
Cu02 Se01 Cu02 107.66(17) 9_665 9_675
Li02 Se01 Na03 126.17(9) . .
Se01 Na03 Se01 85.78(13) 9_776 9_766
Se01 Na03 Se01 148.5(5) 9_776 9_666
Se01 Na03 Se01 85.78(13) 9_666 9_676
Se01 Na03 Se01 105.7(3) . 9_676
Se01 Na03 Se01 85.78(13) 9_666 9_766
Se01 Na03 Se01 148.5(5) 9_766 9_676
Se01 Na03 Se01 85.78(13) 9_776 9_676
Se01 Na03 Se01 105.7(3) . 9_776
Se01 Na03 Se01 105.7(3) . 9_666
Se01 Na03 Se01 105.7(3) . 9_766
Se01 Na03 Na03 99.25(8) 9_666 9_766
Se01 Na03 Na03 99.25(8) 9_766 9_666
Se01 Na03 Na03 52.07(14) 9_666 9_666
Se01 Na03 Na03 159.4(6) 9_676 9_766
Se01 Na03 Na03 99.25(8) 9_676 9_666
Se01 Na03 Na03 99.25(8) 9_776 9_766
Se01 Na03 Na03 99.25(8) 9_766 9_776
Se01 Na03 Na03 99.25(8) 9_676 9_776
Se01 Na03 Na03 53.7(4) . 9_766
Se01 Na03 Na03 159.4(6) 9_776 9_666
Se01 Na03 Na03 52.07(14) 9_776 9_776
Se01 Na03 Na03 53.7(4) . 9_776
Se01 Na03 Na03 52.07(14) 9_766 9_766
Se01 Na03 Na03 159.4(6) 9_666 9_776
Se01 Na03 Na03 53.7(4) . 9_666
Se01 Na03 Cu02 104.3(3) 9_776 1_556
Se01 Na03 Cu02 138.49(17) . 1_556
Se01 Na03 Cu02 104.3(3) 9_776 9_666
Se01 Na03 Cu02 104.3(3) 9_676 9_666
Se01 Na03 Cu02 104.3(3) 9_676 1_656
Se01 Na03 Cu02 138.49(17) . 9_666
Se01 Na03 Cu02 49.13(13) 9_766 9_666
Se01 Na03 Cu02 49.13(13) 9_776 9_676
Se01 Na03 Cu02 49.13(13) 9_666 1_556
Se01 Na03 Cu02 49.13(13) 9_766 1_656
Se01 Na03 Cu02 104.3(3) 9_766 9_676
Se01 Na03 Cu02 104.3(3) 9_766 1_556
Se01 Na03 Cu02 49.13(13) 9_676 9_676
Se01 Na03 Cu02 49.13(13) 9_666 9_666
Se01 Na03 Cu02 138.49(17) . 1_656
Se01 Na03 Cu02 49.13(13) 9_676 1_556
Se01 Na03 Cu02 49.13(13) 9_776 1_656
Se01 Na03 Cu02 104.3(3) 9_666 1_656
Se01 Na03 Cu02 104.3(3) 9_666 9_676
Se01 Na03 Cu02 138.49(17) . 9_676
Na03 Na03 Na03 107.3(7) 9_666 9_776
Na03 Na03 Na03 69.5(4) 9_666 9_766
Na03 Na03 Na03 69.5(4) 9_776 9_766
Cu02 Na03 Na03 145.2(2) 1_656 9_666
Cu02 Na03 Na03 145.2(2) 9_676 9_666
Cu02 Na03 Na03 93.79(17) 9_666 9_766
Cu02 Na03 Na03 93.79(17) 1_556 9_666
Cu02 Na03 Na03 93.79(17) 1_656 9_776
Cu02 Na03 Na03 145.2(2) 1_556 9_766
Cu02 Na03 Na03 93.79(17) 9_666 9_666
Cu02 Na03 Na03 93.79(17) 9_676 9_776
Cu02 Na03 Na03 145.2(2) 1_556 9_776
Cu02 Na03 Na03 93.79(17) 1_656 9_766
Cu02 Na03 Na03 145.2(2) 9_676 9_766
Cu02 Na03 Na03 145.2(2) 9_666 9_776
Cu02 Na03 Cu02 55.9(2) 1_656 9_666
Cu02 Na03 Cu02 83.0(3) 1_656 1_556
Cu02 Na03 Cu02 83.0(3) 9_676 9_666
Cu02 Na03 Cu02 55.9(2) 9_676 1_556
Cu02 Na03 Cu02 55.9(2) 9_676 1_656
Cu02 Na03 Cu02 55.9(2) 9_666 1_556
Se01 Cu02 Se01 110.38(9) . 9_675
Se01 Cu02 Se01 110.38(9) . 9_665
Se01 Cu02 Se01 107.66(17) 9_665 9_675
Se01 Cu02 Se01 107.66(17) . 1_455
Se01 Cu02 Se01 110.38(9) 9_665 1_455
Se01 Cu02 Se01 110.38(9) 9_675 1_455
Se01 Cu02 Na03 63.77(10) 9_665 1_554
Se01 Cu02 Na03 63.77(10) 9_675 1_554
Se01 Cu02 Na03 63.77(10) 9_665 1_454
Se01 Cu02 Na03 167.68(18) 1_455 1_554
Se01 Cu02 Na03 84.7(2) 1_455 1_454
Se01 Cu02 Na03 63.77(10) . 9_666
Se01 Cu02 Na03 63.77(10) . 9_676
Se01 Cu02 Na03 84.7(2) 9_665 9_666
Se01 Cu02 Na03 167.68(18) 9_665 9_676
Se01 Cu02 Na03 84.7(2) . 1_554
Se01 Cu02 Na03 167.68(18) . 1_454
Se01 Cu02 Na03 63.77(10) 1_455 9_676
Se01 Cu02 Na03 63.77(10) 9_675 1_454
Se01 Cu02 Na03 63.77(10) 1_455 9_666
Se01 Cu02 Na03 84.7(2) 9_675 9_676
Se01 Cu02 Na03 167.68(18) 9_675 9_666
Se01 Cu02 Cu02 124.81(4) 9_665 9_675
Se01 Cu02 Cu02 55.19(4) 9_665 9_565
Se01 Cu02 Cu02 55.19(4) 1_455 9_565
Se01 Cu02 Cu02 124.81(4) 9_665 9_575
Se01 Cu02 Cu02 124.81(4) 9_675 9_565
Se01 Cu02 Cu02 55.19(4) 9_665 9_665
Se01 Cu02 Cu02 55.19(4) 9_675 9_575
Se01 Cu02 Cu02 55.19(4) 9_675 9_675
Se01 Cu02 Cu02 55.19(4) . 9_665
Se01 Cu02 Cu02 55.19(4) 1_455 9_575
Se01 Cu02 Cu02 124.81(4) 9_675 9_665
Se01 Cu02 Cu02 124.81(4) 1_455 9_675
Se01 Cu02 Cu02 124.81(4) . 9_575
Se01 Cu02 Cu02 124.81(4) 1_455 9_665
Se01 Cu02 Cu02 55.19(4) . 9_675
Se01 Cu02 Cu02 124.81(4) . 9_565
Na03 Cu02 Na03 124.1(2) 1_554 9_666
Na03 Cu02 Na03 83.0(3) 1_454 1_554
Na03 Cu02 Na03 83.0(3) 9_676 9_666
Na03 Cu02 Na03 124.1(2) 1_454 9_666
Na03 Cu02 Na03 124.1(2) 1_454 9_676
Na03 Cu02 Na03 124.1(2) 9_676 1_554
Cu02 Cu02 Na03 117.95(10) 9_665 1_454
Cu02 Cu02 Na03 117.95(10) 9_665 9_676
Cu02 Cu02 Na03 62.05(10) 9_575 9_676
Cu02 Cu02 Na03 62.05(10) 9_675 9_676
Cu02 Cu02 Na03 117.95(10) 9_675 1_454
Cu02 Cu02 Na03 117.95(10) 9_565 9_676
Cu02 Cu02 Na03 62.05(10) 9_565 9_666
Cu02 Cu02 Na03 117.95(10) 9_575 1_554
Cu02 Cu02 Na03 62.05(10) 9_665 9_666
Cu02 Cu02 Na03 117.95(10) 9_675 9_666
Cu02 Cu02 Na03 117.95(10) 9_565 1_554
Cu02 Cu02 Na03 62.05(10) 9_665 1_554
Cu02 Cu02 Na03 62.05(10) 9_565 1_454
Cu02 Cu02 Na03 117.95(10) 9_575 9_666
Cu02 Cu02 Na03 62.05(10) 9_575 1_454
Cu02 Cu02 Na03 62.05(10) 9_675 1_554
Cu02 Cu02 Cu02 90.0 9_675 9_665
Cu02 Cu02 Cu02 180.0 9_575 9_665
Cu02 Cu02 Cu02 90.0 9_565 9_665
Cu02 Cu02 Cu02 90.0 9_565 9_575
Cu02 Cu02 Cu02 180.0 9_675 9_565
Cu02 Cu02 Cu02 90.0 9_675 9_575
Se01 Li02 Se01 110.38(9) . 9_675
Se01 Li02 Se01 110.38(9) . 9_665
Se01 Li02 Se01 107.66(17) 9_665 9_675
Se01 Li02 Se01 107.66(17) . 1_455
Se01 Li02 Se01 110.38(9) 9_665 1_455
Se01 Li02 Se01 110.38(9) 9_675 1_455
Se01 Li02 Na03 167.68(18) 9_665 9_676
Se01 Li02 Na03 63.77(10) 9_665 1_454
Se01 Li02 Na03 63.77(10) 9_675 1_554
Se01 Li02 Na03 167.68(18) . 1_454
Se01 Li02 Na03 63.77(10) . 9_676
Se01 Li02 Na03 84.7(2) 1_455 1_454
Se01 Li02 Na03 167.68(18) 1_455 1_554
Se01 Li02 Na03 63.77(10) 1_455 9_666
Se01 Li02 Na03 63.77(10) . 9_666
Se01 Li02 Na03 63.77(10) 1_455 9_676
Se01 Li02 Na03 167.68(18) 9_675 9_666
Se01 Li02 Na03 84.7(2) . 1_554
Se01 Li02 Na03 84.7(2) 9_675 9_676
Se01 Li02 Na03 84.7(2) 9_665 9_666
Se01 Li02 Na03 63.77(10) 9_665 1_554
Se01 Li02 Na03 63.77(10) 9_675 1_454
Na03 Li02 Na03 124.1(2) 9_676 1_454
Na03 Li02 Na03 124.1(2) 1_554 9_666
Na03 Li02 Na03 124.1(2) 9_676 1_554
Na03 Li02 Na03 124.1(2) 1_454 9_666
Na03 Li02 Na03 83.0(3) 1_454 1_554
Na03 Li02 Na03 83.0(3) 9_676 9_666

loop_
_geom_bond_atom_site_label_1
_geom_bond_atom_site_label_2
_geom_bond_distance
_geom_bond_site_symmetry_2
Se01 Na03 3.035(4) 9_776
Se01 Na03 3.035(4) 9_676
Se01 Na03 2.971(15) .
Se01 Na03 3.035(4) 9_766
Se01 Na03 3.035(4) 9_666
Se01 Cu02 2.558(3) 9_675
Se01 Cu02 2.558(3) 1_655
Se01 Cu02 2.558(3) .
Se01 Cu02 2.558(3) 9_665
Se01 Li02 2.558(3) .
Na03 Na03 3.625(16) 9_776
Na03 Na03 3.625(16) 9_766
Na03 Na03 3.625(16) 9_666
Na03 Cu02 3.116(10) 9_676
Na03 Cu02 3.116(10) 1_656
Na03 Cu02 3.116(10) 1_556
Na03 Cu02 3.116(10) 9_666
Cu02 Cu02 2.9208(8) 9_675
Cu02 Cu02 2.9208(8) 9_665
Cu02 Cu02 2.9208(8) 9_565
Cu02 Cu02 2.9208(8) 9_575
